data_7231614
loop_
_publ_author_name
'Han, Jingyu'
'Li, Shufen'
'Tang, Chunying'
'Zheng, Wei'
'Jiang, Wenqing'
'Jia, Dingxian'

_publ_section_title
;
 Hydrazine-solvothermal methods to synthesize polymeric thioarsenates from
 one-dimensional chains to a three-dimensional framework
;
_journal_issue 59
_journal_name_full 'RSC Advances'
_journal_page_first 34078
_journal_paper_doi 10.1039/C8RA06335D
_journal_volume 8
_journal_year 2018
_chemical_formula_moiety 'C6 H26 As2 Mn3 N8 S6'
_chemical_formula_sum 'C6 H26 As2 Mn3 N8 S6'
_chemical_formula_weight 717.37
_chemical_name_systematic
; 
 ? 
;
_space_group_IT_number 2
_symmetry_cell_setting triclinic
_symmetry_Int_Tables_number 2
_symmetry_space_group_name_Hall '-P 1'
_symmetry_space_group_name_H-M 'P -1'
_atom_sites_solution_hydrogens geom
_atom_sites_solution_primary direct
_atom_sites_solution_secondary difmap
_audit_creation_method SHELXL-97
_audit_update_record
;
2018-07-17 deposited with the CCDC.
2018-10-04 downloaded from the CCDC.
;
_cell_angle_alpha 74.27(3)
_cell_angle_beta 70.54(3)
_cell_angle_gamma 74.43(3)
_cell_formula_units_Z 1
_cell_length_a 7.7875(16)
_cell_length_b 8.0898(16)
_cell_length_c 10.072(2)
_cell_measurement_reflns_used 3232
_cell_measurement_temperature 293(2)
_cell_measurement_theta_max 25.35
_cell_measurement_theta_min 3.0528
_cell_volume 564.7(2)
_computing_cell_refinement CrystalClear
_computing_data_collection CrystalClear
_computing_data_reduction CrystalStructure
_computing_molecular_graphics 'Bruker SHELXTL'
_computing_publication_material 'Bruker SHELXTL'
_computing_structure_refinement 'SHELXL-97 (Sheldrick, 1997)'
_computing_structure_solution 'SHELXS-97 (Sheldrick, 1990)'
_diffrn_ambient_temperature 293(2)
_diffrn_detector_area_resol_mean 14.63
_diffrn_measured_fraction_theta_full 0.995
_diffrn_measured_fraction_theta_max 0.995
_diffrn_measurement_device_type 'Rigaku Saturn'
_diffrn_measurement_method \w
_diffrn_radiation_monochromator graphite
_diffrn_radiation_source 'fine-focus sealed tube'
_diffrn_radiation_type MoK\a
_diffrn_radiation_wavelength 0.71073
_diffrn_reflns_av_R_equivalents 0.0439
_diffrn_reflns_av_sigmaI/netI 0.0536
_diffrn_reflns_limit_h_max 8
_diffrn_reflns_limit_h_min -9
_diffrn_reflns_limit_k_max 8
_diffrn_reflns_limit_k_min -8
_diffrn_reflns_limit_l_max 12
_diffrn_reflns_limit_l_min -12
_diffrn_reflns_number 5300
_diffrn_reflns_theta_full 25.35
_diffrn_reflns_theta_max 25.35
_diffrn_reflns_theta_min 3.05
_exptl_absorpt_coefficient_mu 5.124
_exptl_absorpt_correction_T_max 0.4272
_exptl_absorpt_correction_T_min 0.2337
_exptl_absorpt_correction_type multi-scan
_exptl_absorpt_process_details 'Jacobson, R. (1998) Private communication'
_exptl_crystal_colour Orange
_exptl_crystal_density_diffrn 2.109
_exptl_crystal_density_method 'not measured'
_exptl_crystal_description Block
_exptl_crystal_F_000 355
_exptl_crystal_size_max 0.40
_exptl_crystal_size_mid 0.20
_exptl_crystal_size_min 0.20
_refine_diff_density_max 1.544
_refine_diff_density_min -1.992
_refine_diff_density_rms 0.289
_refine_ls_extinction_coef 0.008(2)
_refine_ls_extinction_expression Fc^*^=kFc[1+0.001xFc^2^\l^3^/sin(2\q)]^-1/4^
_refine_ls_extinction_method SHELXL
_refine_ls_goodness_of_fit_ref 1.049
_refine_ls_hydrogen_treatment constr
_refine_ls_matrix_type full
_refine_ls_number_parameters 128
_refine_ls_number_reflns 2075
_refine_ls_number_restraints 0
_refine_ls_restrained_S_all 1.049
_refine_ls_R_factor_all 0.0546
_refine_ls_R_factor_gt 0.0426
_refine_ls_shift/su_max 0.000
_refine_ls_shift/su_mean 0.000
_refine_ls_structure_factor_coef Fsqd
_refine_ls_weighting_details 'calc w=1/[\s^2^(Fo^2^)+(0.1070P)^2^+0.0000P] where P=(Fo^2^+2Fc^2^)/3'
_refine_ls_weighting_scheme calc
_refine_ls_wR_factor_gt 0.0946
_refine_ls_wR_factor_ref 0.1068
_reflns_number_gt 1889
_reflns_number_total 2075
_reflns_threshold_expression >2sigma(I)
_cod_data_source_file c8ra06335d2.cif
_cod_data_source_block compound_3
_cod_database_code 7231614

loop_
_symmetry_equiv_pos_as_xyz
'x, y, z'
'-x, -y, -z'

loop_
_atom_site_label
_atom_site_type_symbol
_atom_site_fract_x
_atom_site_fract_y
_atom_site_fract_z
_atom_site_U_iso_or_equiv
_atom_site_adp_type
_atom_site_occupancy
_atom_site_symmetry_multiplicity
_atom_site_calc_flag
_atom_site_refinement_flags
As1 As 0.38470(19) 0.69840(16) 0.86095(15) 0.0252(5) Uani 1 1 d .
S1 S 0.3052(6) 0.4891(5) 0.7828(5) 0.0355(11) Uani 1 1 d .
S2 S 0.1648(6) 0.6781(5) 1.0878(5) 0.0358(11) Uani 1 1 d .
S3 S 0.2216(6) 0.9582(5) 0.7530(5) 0.0333(12) Uani 1 1 d .
Mn1 Mn 0.5000 0.5000 0.5000 0.0337(10) Uani 1 2 d S
Mn2 Mn 0.0000 0.5000 1.0000 0.0343(10) Uani 1 2 d S
Mn3 Mn 0.0000 1.0000 1.0000 0.0366(10) Uani 1 2 d S
N1 N 0.4662(19) 0.7939(15) 0.4508(14) 0.032(3) Uani 1 1 d .
H1A H 0.4330 0.8340 0.5327 0.039 Uiso 1 1 calc R
H1B H 0.5739 0.8257 0.3948 0.039 Uiso 1 1 calc R
N2 N 0.2272(18) 0.5819(16) 0.4347(14) 0.039(4) Uani 1 1 d .
H2 H 0.2543 0.5732 0.3414 0.046 Uiso 1 1 calc R
N3 N 0.138(2) 0.2491(15) 1.1205(14) 0.039(4) Uani 1 1 d .
H3A H 0.2305 0.2701 1.1449 0.047 Uiso 1 1 calc R
H3B H 0.0550 0.2092 1.2018 0.047 Uiso 1 1 calc R
N4 N 0.211(2) 1.1210(16) 1.0338(16) 0.045(4) Uani 1 1 d .
H4A H 0.2901 1.0343 1.0735 0.054 Uiso 1 1 calc R
H4B H 0.2779 1.1700 0.9471 0.054 Uiso 1 1 calc R
C1 C 0.325(3) 0.865(2) 0.378(2) 0.045(5) Uani 1 1 d .
H1C H 0.3774 0.8549 0.2779 0.054 Uiso 1 1 calc R
H1D H 0.2805 0.9881 0.3812 0.054 Uiso 1 1 calc R
C2 C 0.166(2) 0.773(2) 0.4432(19) 0.044(5) Uani 1 1 d .
H2A H 0.0716 0.8279 0.3934 0.053 Uiso 1 1 calc R
H2B H 0.1123 0.7840 0.5429 0.053 Uiso 1 1 calc R
C3 C 0.090(2) 0.470(2) 0.524(2) 0.041(5) Uani 1 1 d .
H3C H 0.0605 0.4763 0.6243 0.050 Uiso 1 1 calc R
H3D H 0.1430 0.3489 0.5153 0.050 Uiso 1 1 calc R

loop_
_atom_site_aniso_label
_atom_site_aniso_U_11
_atom_site_aniso_U_22
_atom_site_aniso_U_33
_atom_site_aniso_U_23
_atom_site_aniso_U_13
_atom_site_aniso_U_12
As1 0.0215(8) 0.0230(8) 0.0249(8) -0.0077(5) 0.0070(6) -0.0071(5)
S1 0.038(3) 0.036(2) 0.025(2) -0.0098(18) 0.0095(19) -0.0138(19)
S2 0.043(3) 0.036(2) 0.024(2) -0.0087(18) 0.002(2) -0.0108(19)
S3 0.030(3) 0.032(2) 0.029(3) -0.0084(19) 0.013(2) -0.014(2)
Mn1 0.025(2) 0.0326(19) 0.038(2) -0.0071(16) -0.0004(17) -0.0094(15)
Mn2 0.033(2) 0.0311(19) 0.032(2) -0.0080(15) 0.0031(17) -0.0095(15)
Mn3 0.034(2) 0.038(2) 0.032(2) -0.0137(16) 0.0064(17) -0.0106(16)
N1 0.037(9) 0.035(7) 0.025(8) -0.011(6) 0.002(7) -0.015(6)
N2 0.032(9) 0.047(9) 0.031(9) -0.020(7) 0.011(7) -0.009(7)
N3 0.056(11) 0.025(7) 0.032(9) -0.005(6) -0.005(8) -0.011(6)
N4 0.053(11) 0.028(8) 0.048(10) -0.018(7) -0.003(8) 0.002(7)
C1 0.041(12) 0.039(10) 0.044(12) 0.006(8) 0.010(10) -0.014(8)
C2 0.038(12) 0.049(11) 0.033(11) -0.004(8) 0.010(9) -0.004(8)
C3 0.036(12) 0.044(11) 0.047(12) -0.011(8) -0.004(9) -0.011(8)

loop_
_atom_type_symbol
_atom_type_description
_atom_type_scat_dispersion_real
_atom_type_scat_dispersion_imag
_atom_type_scat_source
C C 0.0033 0.0016 'International Tables Vol C Tables 4.2.6.8 and 6.1.1.4'
H H 0.0000 0.0000 'International Tables Vol C Tables 4.2.6.8 and 6.1.1.4'
N N 0.0061 0.0033 'International Tables Vol C Tables 4.2.6.8 and 6.1.1.4'
S S 0.1246 0.1234 'International Tables Vol C Tables 4.2.6.8 and 6.1.1.4'
Mn Mn 0.3368 0.7283 'International Tables Vol C Tables 4.2.6.8 and 6.1.1.4'
As As 0.0499 2.0058 'International Tables Vol C Tables 4.2.6.8 and 6.1.1.4'

loop_
_geom_angle_atom_site_label_1
_geom_angle_atom_site_label_2
_geom_angle_atom_site_label_3
_geom_angle
_geom_angle_site_symmetry_1
_geom_angle_site_symmetry_3
S3 As1 S1 101.40(17) . .
S3 As1 S2 95.87(16) . .
S1 As1 S2 97.21(15) . .
As1 S1 Mn2 88.28(13) . .
As1 S1 Mn1 107.53(15) . .
Mn2 S1 Mn1 154.3(2) . .
As1 S2 Mn3 88.03(14) . .
As1 S2 Mn2 88.21(14) . .
Mn3 S2 Mn2 100.36(16) . .
As1 S3 Mn3 89.99(16) . .
N1 Mn1 N1 180.000(1) . 2_666
N1 Mn1 N2 79.4(5) . .
N1 Mn1 N2 100.6(5) 2_666 .
N1 Mn1 N2 100.6(5) . 2_666
N1 Mn1 N2 79.4(5) 2_666 2_666
N2 Mn1 N2 180.000(1) . 2_666
N1 Mn1 S1 86.9(3) . 2_666
N1 Mn1 S1 93.1(3) 2_666 2_666
N2 Mn1 S1 89.2(3) . 2_666
N2 Mn1 S1 90.8(3) 2_666 2_666
N1 Mn1 S1 93.1(3) . .
N1 Mn1 S1 86.9(3) 2_666 .
N2 Mn1 S1 90.8(3) . .
N2 Mn1 S1 89.2(3) 2_666 .
S1 Mn1 S1 180.0 2_666 .
N3 Mn2 N3 180.000(2) 2_567 .
N3 Mn2 S2 89.3(4) 2_567 2_567
N3 Mn2 S2 90.7(3) . 2_567
N3 Mn2 S2 90.7(4) 2_567 .
N3 Mn2 S2 89.3(3) . .
S2 Mn2 S2 180.000(1) 2_567 .
N3 Mn2 S1 88.9(4) 2_567 2_567
N3 Mn2 S1 91.1(4) . 2_567
S2 Mn2 S1 83.68(13) 2_567 2_567
S2 Mn2 S1 96.32(13) . 2_567
N3 Mn2 S1 91.1(4) 2_567 .
N3 Mn2 S1 88.9(4) . .
S2 Mn2 S1 96.32(13) 2_567 .
S2 Mn2 S1 83.68(13) . .
S1 Mn2 S1 180.0 2_567 .
N4 Mn3 N4 180.000(1) . 2_577
N4 Mn3 S3 88.9(4) . .
N4 Mn3 S3 91.1(4) 2_577 .
N4 Mn3 S3 91.1(4) . 2_577
N4 Mn3 S3 88.9(4) 2_577 2_577
S3 Mn3 S3 180.000(1) . 2_577
N4 Mn3 S2 86.9(3) . 2_577
N4 Mn3 S2 93.1(3) 2_577 2_577
S3 Mn3 S2 95.89(14) . 2_577
S3 Mn3 S2 84.11(14) 2_577 2_577
N4 Mn3 S2 93.1(4) . .
N4 Mn3 S2 86.9(3) 2_577 .
S3 Mn3 S2 84.11(14) . .
S3 Mn3 S2 95.89(14) 2_577 .
S2 Mn3 S2 180.000(1) 2_577 .
C1 N1 Mn1 107.5(9) . .
C1 N1 H1A 110.2 . .
Mn1 N1 H1A 110.2 . .
C1 N1 H1B 110.2 . .
Mn1 N1 H1B 110.2 . .
H1A N1 H1B 108.5 . .
C3 N2 C2 115.4(13) . .
C3 N2 Mn1 112.7(10) . .
C2 N2 Mn1 103.2(10) . .
C3 N2 H2 108.4 . .
C2 N2 H2 108.4 . .
Mn1 N2 H2 108.4 . .
N4 N3 Mn2 110.1(10) 1_545 .
N4 N3 H3A 109.6 1_545 .
Mn2 N3 H3A 109.6 . .
N4 N3 H3B 109.6 1_545 .
Mn2 N3 H3B 109.6 . .
H3A N3 H3B 108.2 . .
N3 N4 Mn3 116.2(10) 1_565 .
N3 N4 H4A 108.2 1_565 .
Mn3 N4 H4A 108.2 . .
N3 N4 H4B 108.2 1_565 .
Mn3 N4 H4B 108.2 . .
H4A N4 H4B 107.4 . .
N1 C1 C2 112.0(15) . .
N1 C1 H1C 109.2 . .
C2 C1 H1C 109.2 . .
N1 C1 H1D 109.2 . .
C2 C1 H1D 109.2 . .
H1C C1 H1D 107.9 . .
C1 C2 N2 111.0(14) . .
C1 C2 H2A 109.4 . .
N2 C2 H2A 109.4 . .
C1 C2 H2B 109.4 . .
N2 C2 H2B 109.4 . .
H2A C2 H2B 108.0 . .
N2 C3 C3 110.6(18) . 2_566
N2 C3 H3C 109.5 . .
C3 C3 H3C 109.5 2_566 .
N2 C3 H3D 109.5 . .
C3 C3 H3D 109.5 2_566 .
H3C C3 H3D 108.1 . .

loop_
_geom_bond_atom_site_label_1
_geom_bond_atom_site_label_2
_geom_bond_distance
_geom_bond_site_symmetry_2
As1 S3 2.337(5) .
As1 S1 2.341(4) .
As1 S2 2.350(4) .
S1 Mn2 2.640(4) .
S1 Mn1 2.735(4) .
S2 Mn3 2.632(4) .
S2 Mn2 2.635(4) .
S3 Mn3 2.562(4) .
Mn1 N1 2.254(12) .
Mn1 N1 2.254(12) 2_666
Mn1 N2 2.307(14) .
Mn1 N2 2.307(14) 2_666
Mn1 S1 2.735(4) 2_666
Mn2 N3 2.262(13) 2_567
Mn2 N3 2.262(13) .
Mn2 S2 2.635(4) 2_567
Mn2 S1 2.640(4) 2_567
Mn3 N4 2.280(14) .
Mn3 N4 2.280(14) 2_577
Mn3 S3 2.562(4) 2_577
Mn3 S2 2.632(4) 2_577
N1 C1 1.43(2) .
N1 H1A 0.9000 .
N1 H1B 0.9000 .
N2 C3 1.488(19) .
N2 C2 1.509(19) .
N2 H2 0.9100 .
N3 N4 1.416(15) 1_545
N3 H3A 0.9000 .
N3 H3B 0.9000 .
N4 N3 1.416(15) 1_565
N4 H4A 0.9000 .
N4 H4B 0.9000 .
C1 C2 1.48(2) .
C1 H1C 0.9700 .
C1 H1D 0.9700 .
C2 H2A 0.9700 .
C2 H2B 0.9700 .
C3 C3 1.55(3) 2_566
C3 H3C 0.9700 .
C3 H3D 0.9700 .

loop_
_geom_hbond_atom_site_label_D
_geom_hbond_atom_site_label_H
_geom_hbond_atom_site_label_A
_geom_hbond_distance_DH
_geom_hbond_distance_HA
_geom_hbond_distance_DA
_geom_hbond_angle_DHA
_geom_hbond_site_symmetry_A
N4 H4B S1 0.90 2.68 3.413(15) 139.1 1_565
N3 H3B S3 0.90 2.69 3.358(14) 131.4 2_567
N2 H2 S2 0.91 2.72 3.536(15) 149.0 1_554
N1 H1B S3 0.90 2.51 3.347(13) 154.6 2_676
N1 H1A S3 0.90 2.56 3.410(13) 158.8 .

loop_
_geom_torsion_atom_site_label_1
_geom_torsion_atom_site_label_2
_geom_torsion_atom_site_label_3
_geom_torsion_atom_site_label_4
_geom_torsion
_geom_torsion_site_symmetry_1
_geom_torsion_site_symmetry_4
S3 As1 S1 Mn2 -84.56(15) . .
S2 As1 S1 Mn2 12.94(17) . .
S3 As1 S1 Mn1 74.78(19) . .
S2 As1 S1 Mn1 172.29(17) . .
S3 As1 S2 Mn3 -11.09(16) . .
S1 As1 S2 Mn3 -113.40(15) . .
S3 As1 S2 Mn2 89.34(15) . .
S1 As1 S2 Mn2 -12.97(16) . .
S1 As1 S3 Mn3 109.98(15) . .
S2 As1 S3 Mn3 11.39(16) . .
As1 S1 Mn1 N1 -38.3(4) . .
Mn2 S1 Mn1 N1 87.4(5) . .
As1 S1 Mn1 N1 141.7(4) . 2_666
Mn2 S1 Mn1 N1 -92.6(5) . 2_666
As1 S1 Mn1 N2 -117.7(3) . .
Mn2 S1 Mn1 N2 7.9(5) . .
As1 S1 Mn1 N2 62.3(3) . 2_666
Mn2 S1 Mn1 N2 -172.1(5) . 2_666
As1 S1 Mn1 S1 93(100) . 2_666
Mn2 S1 Mn1 S1 -141(100) . 2_666
As1 S2 Mn2 N3 -79.6(4) . 2_567
Mn3 S2 Mn2 N3 8.1(4) . 2_567
As1 S2 Mn2 N3 100.4(4) . .
Mn3 S2 Mn2 N3 -171.9(4) . .
As1 S2 Mn2 S2 73(100) . 2_567
Mn3 S2 Mn2 S2 161(100) . 2_567
As1 S2 Mn2 S1 -168.55(14) . 2_567
Mn3 S2 Mn2 S1 -80.87(15) . 2_567
As1 S2 Mn2 S1 11.45(14) . .
Mn3 S2 Mn2 S1 99.13(15) . .
As1 S1 Mn2 N3 79.1(3) . 2_567
Mn1 S1 Mn2 N3 -50.1(5) . 2_567
As1 S1 Mn2 N3 -100.9(3) . .
Mn1 S1 Mn2 N3 129.9(5) . .
As1 S1 Mn2 S2 168.50(14) . 2_567
Mn1 S1 Mn2 S2 39.3(4) . 2_567
As1 S1 Mn2 S2 -11.50(14) . .
Mn1 S1 Mn2 S2 -140.7(4) . .
As1 S1 Mn2 S1 -117(100) . 2_567
Mn1 S1 Mn2 S1 113(100) . 2_567
As1 S3 Mn3 N4 83.1(4) . .
As1 S3 Mn3 N4 -96.9(4) . 2_577
As1 S3 Mn3 S3 -5(100) . 2_577
As1 S3 Mn3 S2 169.85(15) . 2_577
As1 S3 Mn3 S2 -10.15(15) . .
As1 S2 Mn3 N4 -78.5(4) . .
Mn2 S2 Mn3 N4 -166.3(4) . .
As1 S2 Mn3 N4 101.5(4) . 2_577
Mn2 S2 Mn3 N4 13.7(4) . 2_577
As1 S2 Mn3 S3 10.10(15) . .
Mn2 S2 Mn3 S3 -77.72(16) . .
As1 S2 Mn3 S3 -169.90(15) . 2_577
Mn2 S2 Mn3 S3 102.28(16) . 2_577
As1 S2 Mn3 S2 28(100) . 2_577
Mn2 S2 Mn3 S2 -60(100) . 2_577
N1 Mn1 N1 C1 9(100) 2_666 .
N2 Mn1 N1 C1 -12.6(10) . .
N2 Mn1 N1 C1 167.4(10) 2_666 .
S1 Mn1 N1 C1 77.2(10) 2_666 .
S1 Mn1 N1 C1 -102.8(10) . .
N1 Mn1 N2 C3 -141.4(11) . .
N1 Mn1 N2 C3 38.6(11) 2_666 .
N2 Mn1 N2 C3 57(100) 2_666 .
S1 Mn1 N2 C3 131.6(10) 2_666 .
S1 Mn1 N2 C3 -48.4(10) . .
N1 Mn1 N2 C2 -16.3(9) . .
N1 Mn1 N2 C2 163.7(9) 2_666 .
N2 Mn1 N2 C2 -178(100) 2_666 .
S1 Mn1 N2 C2 -103.2(9) 2_666 .
S1 Mn1 N2 C2 76.8(9) . .
N3 Mn2 N3 N4 60(100) 2_567 1_545
S2 Mn2 N3 N4 44.8(10) 2_567 1_545
S2 Mn2 N3 N4 -135.2(10) . 1_545
S1 Mn2 N3 N4 128.5(10) 2_567 1_545
S1 Mn2 N3 N4 -51.5(10) . 1_545
N4 Mn3 N4 N3 -135(100) 2_577 1_565
S3 Mn3 N4 N3 149.7(10) . 1_565
S3 Mn3 N4 N3 -30.3(10) 2_577 1_565
S2 Mn3 N4 N3 53.8(10) 2_577 1_565
S2 Mn3 N4 N3 -126.2(10) . 1_565
Mn1 N1 C1 C2 41.8(17) . .
N1 C1 C2 N2 -61(2) . .
C3 N2 C2 C1 167.2(15) . .
Mn1 N2 C2 C1 43.8(16) . .
C2 N2 C3 C3 62(2) . 2_566
Mn1 N2 C3 C3 -180.0(14) . 2_566
